data_4027397
loop_
_publ_author_name
'Feng Shi'
'Gui-Juan Xing'
'Zhong-Lin Tao'
'Shi-Wei Luo'
'Shu-Jiang Tu'
'Liu-Zhu Gong'

_publ_section_title
;
 An Asymmetric Organocatalytic Povarov Reaction with 2-Hydroxystyrenes
;
_journal_name_full 'Journal of Organic Chemistry'
_journal_page_first 6970
_journal_page_last 6979
_journal_paper_doi 10.1021/jo301174g
_journal_volume 77
_journal_year 2012
_chemical_absolute_configuration unk
_chemical_formula_sum 'C23 H22 N2 O4'
_chemical_formula_weight 390.43
_chemical_name_systematic
;
 ?
;
_space_group_IT_number 4
_symmetry_cell_setting monoclinic
_symmetry_space_group_name_Hall 'P 2yb'
_symmetry_space_group_name_H-M 'P 1 21 1'
_atom_sites_solution_hydrogens geom
_atom_sites_solution_primary direct
_atom_sites_solution_secondary difmap
_audit_creation_method SHELXL-97
_cell_angle_alpha 90.00
_cell_angle_beta 114.2470(10)
_cell_angle_gamma 90.00
_cell_formula_units_Z 4
_cell_length_a 9.14730(10)
_cell_length_b 22.6768(2)
_cell_length_c 10.61260(10)
_cell_measurement_reflns_used 16030
_cell_measurement_temperature 150(2)
_cell_measurement_theta_max 69.3645
_cell_measurement_theta_min 3.8954
_cell_volume 2007.19(4)
_computing_cell_refinement 'CrysAlisPro (Oxford Diffraction Ltd.)'
_computing_data_collection 'CrysAlisPro (Oxford Diffraction Ltd.)'
_computing_data_reduction 'CrysAlisPro (Oxford Diffraction Ltd.)'
_computing_molecular_graphics 'Ortep-3 (L. J. Farrugia, 2001)'
_computing_publication_material SHELXL-97
_computing_structure_refinement 'SHELXL-97 (Sheldrick, 1997)'
_computing_structure_solution 'SHELXS-97 (Sheldrick, 1997)'
_diffrn_ambient_temperature 150(2)
_diffrn_detector_area_resol_mean 15.9149
_diffrn_measured_fraction_theta_full 0.989
_diffrn_measured_fraction_theta_max 0.989
_diffrn_measurement_device_type 'Gemini S Ultra, Oxford Diffraction'
_diffrn_measurement_method '\w scans'
_diffrn_radiation_monochromator mirror
_diffrn_radiation_source 'Enhance Ultra (Cu) x-ray Source'
_diffrn_radiation_type CuK\a
_diffrn_radiation_wavelength 1.54184
_diffrn_reflns_av_R_equivalents 0.0190
_diffrn_reflns_av_sigmaI/netI 0.0192
_diffrn_reflns_limit_h_max 10
_diffrn_reflns_limit_h_min -11
_diffrn_reflns_limit_k_max 26
_diffrn_reflns_limit_k_min -25
_diffrn_reflns_limit_l_max 12
_diffrn_reflns_limit_l_min -11
_diffrn_reflns_number 18467
_diffrn_reflns_theta_full 69.49
_diffrn_reflns_theta_max 69.49
_diffrn_reflns_theta_min 3.90
_exptl_absorpt_coefficient_mu 0.726
_exptl_absorpt_correction_T_max 0.8684
_exptl_absorpt_correction_T_min 0.7956
_exptl_absorpt_correction_type multi-scan
_exptl_absorpt_process_details
;
CrysAlisPro, Oxford Diffraction Ltd.,
Version 1.171.34.44 (release 25-10-2010 CrysAlis171 .NET)
(compiled Oct 25 2010,18:11:34)
empirical absorption correction using spherical harmonics,
 implemented in SCALE3 ABSPACK scaling algorithm.
;
_exptl_crystal_density_diffrn 1.292
_exptl_crystal_F_000 824
_exptl_crystal_size_max 0.33
_exptl_crystal_size_mid 0.30
_exptl_crystal_size_min 0.20
_refine_diff_density_max 0.238
_refine_diff_density_min -0.147
_refine_diff_density_rms 0.032
_refine_ls_abs_structure_details 'Flack H D (1983), Acta Cryst. A39, 876-881'
_refine_ls_extinction_coef 0.0135(4)
_refine_ls_extinction_expression Fc^*^=kFc[1+0.001xFc^2^\l^3^/sin(2\q)]^-1/4^
_refine_ls_extinction_method SHELXL
_refine_ls_goodness_of_fit_ref 1.037
_refine_ls_hydrogen_treatment mixed
_refine_ls_matrix_type full
_refine_ls_number_parameters 538
_refine_ls_number_reflns 7132
_refine_ls_number_restraints 1
_refine_ls_restrained_S_all 1.037
_refine_ls_R_factor_all 0.0285
_refine_ls_R_factor_gt 0.0281
_refine_ls_shift/su_max 0.000
_refine_ls_shift/su_mean 0.000
_refine_ls_structure_factor_coef Fsqd
_refine_ls_weighting_details 'calc w=1/[\s^2^(Fo^2^)+(0.0464P)^2^+0.2668P] where P=(Fo^2^+2Fc^2^)/3'
_refine_ls_weighting_scheme calc
_refine_ls_wR_factor_gt 0.0748
_refine_ls_wR_factor_ref 0.0752
_reflns_number_gt 7032
_reflns_number_total 7132
_reflns_threshold_expression >2sigma(I)
_cod_data_source_file jo301174g_si_001.cif
_cod_data_source_block sf-120302-lt
_cod_original_cell_volume 2007.19(3)
_cod_original_sg_symbol_H-M 'P 21'
_cod_database_code 4027397

loop_
_symmetry_equiv_pos_as_xyz
'x, y, z'
'-x, y+1/2, -z'

loop_
_atom_site_label
_atom_site_type_symbol
_atom_site_fract_x
_atom_site_fract_y
_atom_site_fract_z
_atom_site_U_iso_or_equiv
_atom_site_adp_type
_atom_site_occupancy
_atom_site_symmetry_multiplicity
_atom_site_calc_flag
_atom_site_refinement_flags
O4 O 0.83606(11) 0.10312(5) 0.74455(10) 0.0298(2) Uani 1 1 d .
H4 H 0.9147 0.0942 0.8147 0.045 Uiso 1 1 calc R
O7 O 0.08336(14) 0.31690(5) 1.15526(12) 0.0407(3) Uani 1 1 d .
O8 O 0.08131(11) 0.18718(5) 0.73066(10) 0.0308(2) Uani 1 1 d .
H8 H 0.0031 0.1966 0.6607 0.046 Uiso 1 1 calc R
O2 O 0.95596(13) 0.45260(5) 0.91456(12) 0.0401(3) Uani 1 1 d .
O3 O 0.70437(15) -0.02604(5) 0.29234(13) 0.0432(3) Uani 1 1 d .
O1 O 0.77827(18) 0.49784(5) 0.74243(13) 0.0541(3) Uani 1 1 d .
N3 N 0.11726(13) 0.08546(5) 0.99090(11) 0.0234(2) Uani 1 1 d .
N1 N 0.79648(13) 0.20576(5) 0.49292(11) 0.0242(2) Uani 1 1 d .
C16 C 0.55817(15) 0.08284(6) 0.62780(13) 0.0232(3) Uani 1 1 d .
O6 O 0.2729(2) -0.19987(5) 0.77114(14) 0.0575(4) Uani 1 1 d .
C18 C 0.44565(17) 0.00122(7) 0.70781(15) 0.0303(3) Uani 1 1 d .
H18 H 0.3578 -0.0222 0.6968 0.036 Uiso 1 1 calc R
C9 C 0.54611(15) 0.13026(6) 0.52060(13) 0.0230(3) Uani 1 1 d .
C40 C 0.20712(16) 0.22272(6) 0.74568(14) 0.0255(3) Uani 1 1 d .
C46 C 0.51988(16) 0.16976(6) 1.09886(14) 0.0285(3) Uani 1 1 d .
H46B H 0.5214 0.1397 1.1630 0.043 Uiso 1 1 calc R
H46C H 0.5384 0.2075 1.1437 0.043 Uiso 1 1 calc R
H46A H 0.6024 0.1620 1.0672 0.043 Uiso 1 1 calc R
C19 C 0.59297(18) -0.00967(7) 0.81480(15) 0.0317(3) Uani 1 1 d .
H19 H 0.6042 -0.0402 0.8767 0.038 Uiso 1 1 calc R
C44 C 0.47646(16) 0.25330(6) 0.88202(14) 0.0268(3) Uani 1 1 d .
H44 H 0.5722 0.2493 0.9600 0.032 Uiso 1 1 calc R
O5 O 0.06024(18) -0.16735(6) 0.60974(15) 0.0626(4) Uani 1 1 d .
C21 C 0.70795(15) 0.07040(6) 0.73680(13) 0.0250(3) Uani 1 1 d .
C27 C 0.23902(15) 0.00365(6) 0.92087(14) 0.0235(3) Uani 1 1 d .
C31 C 0.32578(15) 0.10771(6) 0.90915(13) 0.0234(3) Uani 1 1 d .
H31A H 0.2461 0.1103 0.8146 0.028 Uiso 1 1 calc R
H31B H 0.4244 0.0932 0.9069 0.028 Uiso 1 1 calc R
C10 C 0.65514(15) 0.11026(6) 0.45089(13) 0.0233(3) Uani 1 1 d .
C15 C 0.63830(16) 0.05321(6) 0.39924(14) 0.0277(3) Uani 1 1 d .
H15 H 0.5593 0.0290 0.4051 0.033 Uiso 1 1 calc R
C4 C 0.71015(16) 0.29081(6) 0.58567(14) 0.0253(3) Uani 1 1 d .
N2 N 0.84651(15) 0.45270(5) 0.79902(13) 0.0326(3) Uani 1 1 d .
N4 N 0.17413(18) -0.16097(6) 0.71970(15) 0.0404(3) Uani 1 1 d .
C3 C 0.82912(16) 0.29253(6) 0.72095(14) 0.0284(3) Uani 1 1 d .
H3 H 0.8791 0.2578 0.7637 0.034 Uiso 1 1 calc R
C32 C 0.35537(14) 0.16996(6) 0.97461(13) 0.0220(3) Uani 1 1 d .
C29 C 0.08760(16) -0.05942(7) 0.72753(15) 0.0306(3) Uani 1 1 d .
H29 H 0.0019 -0.0654 0.6426 0.037 Uiso 1 1 calc R
C34 C 0.12031(15) 0.14446(6) 1.03724(13) 0.0230(3) Uani 1 1 d .
C8 C 0.59996(15) 0.19044(6) 0.59216(13) 0.0243(3) Uani 1 1 d .
H8A H 0.5108 0.2086 0.6046 0.029 Uiso 1 1 calc R
H8B H 0.6855 0.1843 0.6830 0.029 Uiso 1 1 calc R
C11 C 0.77132(15) 0.14696(6) 0.43900(13) 0.0229(3) Uani 1 1 d .
C26 C 0.34144(16) -0.04318(6) 0.98382(14) 0.0265(3) Uani 1 1 d .
H26 H 0.4252 -0.0378 1.0701 0.032 Uiso 1 1 calc R
C23 C 0.37345(16) 0.13681(6) 0.40924(14) 0.0286(3) Uani 1 1 d .
H23B H 0.3701 0.1678 0.3464 0.043 Uiso 1 1 calc R
H23C H 0.3028 0.1463 0.4527 0.043 Uiso 1 1 calc R
H23A H 0.3401 0.1004 0.3594 0.043 Uiso 1 1 calc R
C37 C 0.10328(18) 0.26049(6) 1.11635(15) 0.0306(3) Uani 1 1 d .
C17 C 0.42924(16) 0.04737(6) 0.61659(14) 0.0268(3) Uani 1 1 d .
H17 H 0.3291 0.0547 0.5460 0.032 Uiso 1 1 calc R
C36 C -0.00413(18) 0.21872(7) 1.12434(16) 0.0336(3) Uani 1 1 d .
H36 H -0.0814 0.2294 1.1559 0.040 Uiso 1 1 calc R
C14 C 0.73623(18) 0.03142(7) 0.33922(15) 0.0314(3) Uani 1 1 d .
C20 C 0.72405(17) 0.02502(7) 0.82977(15) 0.0305(3) Uani 1 1 d .
H20 H 0.8230 0.0179 0.9022 0.037 Uiso 1 1 calc R
C33 C 0.22673(15) 0.18617(6) 1.02733(12) 0.0229(3) Uani 1 1 d .
C35 C 0.00520(17) 0.16131(6) 1.08497(15) 0.0291(3) Uani 1 1 d .
H35 H -0.0664 0.1334 1.0903 0.035 Uiso 1 1 calc R
C41 C 0.19651(17) 0.26515(7) 0.64772(15) 0.0335(3) Uani 1 1 d .
H41 H 0.1026 0.2686 0.5678 0.040 Uiso 1 1 calc R
C7 C 0.65903(15) 0.23258(6) 0.51012(13) 0.0243(3) Uani 1 1 d .
H7 H 0.5723 0.2396 0.4189 0.029 Uiso 1 1 calc R
C39 C 0.34925(15) 0.21576(6) 0.86584(13) 0.0230(3) Uani 1 1 d .
C2 C 0.87282(16) 0.34533(6) 0.79133(14) 0.0302(3) Uani 1 1 d .
H2 H 0.9513 0.3464 0.8813 0.036 Uiso 1 1 calc R
C6 C 0.67957(18) 0.39670(7) 0.59230(15) 0.0333(3) Uani 1 1 d .
H6 H 0.6296 0.4315 0.5502 0.040 Uiso 1 1 calc R
C5 C 0.63809(17) 0.34320(7) 0.52361(14) 0.0310(3) Uani 1 1 d .
H5 H 0.5599 0.3424 0.4335 0.037 Uiso 1 1 calc R
C38 C 0.21762(17) 0.24424(6) 1.06877(14) 0.0271(3) Uani 1 1 d .
H38 H 0.2895 0.2723 1.0643 0.032 Uiso 1 1 calc R
C25 C 0.32049(18) -0.09781(6) 0.91978(15) 0.0298(3) Uani 1 1 d .
H25 H 0.3895 -0.1290 0.9616 0.036 Uiso 1 1 calc R
C1 C 0.79773(17) 0.39659(6) 0.72569(15) 0.0283(3) Uani 1 1 d .
C13 C 0.85480(17) 0.06738(7) 0.33031(15) 0.0324(3) Uani 1 1 d .
H13 H 0.9224 0.0532 0.2914 0.039 Uiso 1 1 calc R
C42 C 0.32420(19) 0.30226(7) 0.66796(16) 0.0345(3) Uani 1 1 d .
H42 H 0.3153 0.3310 0.6027 0.041 Uiso 1 1 calc R
C24 C 0.19387(18) -0.10450(6) 0.79184(15) 0.0311(3) Uani 1 1 d .
C12 C 0.87082(17) 0.12488(7) 0.38045(14) 0.0296(3) Uani 1 1 d .
H12 H 0.9499 0.1490 0.3746 0.036 Uiso 1 1 calc R
C43 C 0.46496(17) 0.29657(7) 0.78521(15) 0.0316(3) Uani 1 1 d .
H43 H 0.5513 0.3214 0.7994 0.038 Uiso 1 1 calc R
C30 C 0.26826(14) 0.06387(6) 0.98874(13) 0.0229(3) Uani 1 1 d .
H30 H 0.3496 0.0605 1.0838 0.028 Uiso 1 1 calc R
C28 C 0.11181(16) -0.00528(6) 0.79249(14) 0.0278(3) Uani 1 1 d .
H28 H 0.0423 0.0257 0.7501 0.033 Uiso 1 1 calc R
C22 C 0.8088(3) -0.05154(8) 0.2399(2) 0.0541(5) Uani 1 1 d .
H22B H 0.8061 -0.0289 0.1626 0.081 Uiso 1 1 calc R
H22A H 0.7754 -0.0912 0.2107 0.081 Uiso 1 1 calc R
H22C H 0.9160 -0.0519 0.3107 0.081 Uiso 1 1 calc R
C45 C 0.2042(2) 0.35897(7) 1.1687(2) 0.0443(4) Uani 1 1 d .
H45A H 0.2038 0.3666 1.0796 0.066 Uiso 1 1 calc R
H45B H 0.3070 0.3438 1.2295 0.066 Uiso 1 1 calc R
H45C H 0.1833 0.3950 1.2060 0.066 Uiso 1 1 calc R
H3A H 0.086(2) 0.0591(8) 1.0429(19) 0.037(5) Uiso 1 1 d .
H1 H 0.8266(19) 0.2288(8) 0.4376(18) 0.028(4) Uiso 1 1 d .

loop_
_atom_site_aniso_label
_atom_site_aniso_U_11
_atom_site_aniso_U_22
_atom_site_aniso_U_33
_atom_site_aniso_U_23
_atom_site_aniso_U_13
_atom_site_aniso_U_12
O4 0.0219(4) 0.0324(6) 0.0315(5) 0.0079(4) 0.0071(4) -0.0035(4)
O7 0.0518(6) 0.0244(5) 0.0553(7) -0.0077(5) 0.0313(6) 0.0011(5)
O8 0.0204(4) 0.0351(6) 0.0297(5) 0.0081(4) 0.0030(4) -0.0035(4)
O2 0.0385(5) 0.0375(6) 0.0432(6) -0.0158(5) 0.0156(5) -0.0080(5)
O3 0.0519(6) 0.0319(6) 0.0603(7) -0.0144(5) 0.0377(6) -0.0059(5)
O1 0.0806(9) 0.0227(6) 0.0515(7) -0.0038(5) 0.0195(7) 0.0056(6)
N3 0.0251(5) 0.0196(6) 0.0268(5) 0.0020(4) 0.0119(4) -0.0008(4)
N1 0.0249(5) 0.0230(6) 0.0237(5) 0.0020(4) 0.0089(4) -0.0030(4)
C16 0.0253(6) 0.0218(7) 0.0252(6) -0.0029(5) 0.0133(5) -0.0001(5)
O6 0.0938(10) 0.0258(6) 0.0586(8) -0.0042(6) 0.0370(8) 0.0087(7)
C18 0.0309(7) 0.0283(7) 0.0379(7) -0.0028(6) 0.0204(6) -0.0068(6)
C9 0.0216(6) 0.0234(7) 0.0224(6) -0.0005(5) 0.0074(5) -0.0003(5)
C40 0.0237(6) 0.0256(7) 0.0271(6) 0.0008(5) 0.0105(5) -0.0014(5)
C46 0.0260(6) 0.0281(7) 0.0267(6) 0.0011(5) 0.0060(5) -0.0015(5)
C19 0.0367(7) 0.0271(8) 0.0373(7) 0.0067(6) 0.0212(6) 0.0019(6)
C44 0.0258(6) 0.0268(7) 0.0273(6) -0.0035(5) 0.0103(5) -0.0040(5)
O5 0.0716(9) 0.0518(9) 0.0571(8) -0.0300(7) 0.0190(7) -0.0168(7)
C21 0.0240(6) 0.0257(7) 0.0270(6) -0.0012(5) 0.0121(5) -0.0015(5)
C27 0.0248(6) 0.0223(7) 0.0261(6) -0.0004(5) 0.0130(5) -0.0022(5)
C31 0.0228(6) 0.0227(7) 0.0249(6) -0.0002(5) 0.0099(5) 0.0006(5)
C10 0.0243(6) 0.0241(7) 0.0196(6) 0.0009(5) 0.0070(5) 0.0004(5)
C15 0.0294(6) 0.0268(7) 0.0290(7) -0.0011(5) 0.0142(5) -0.0027(5)
C4 0.0251(6) 0.0234(7) 0.0257(6) 0.0000(5) 0.0087(5) -0.0022(5)
N2 0.0380(6) 0.0259(7) 0.0382(6) -0.0066(5) 0.0198(6) -0.0036(5)
N4 0.0599(8) 0.0274(7) 0.0438(7) -0.0097(6) 0.0314(7) -0.0109(6)
C3 0.0262(6) 0.0230(7) 0.0290(7) 0.0008(5) 0.0044(5) 0.0019(5)
C32 0.0209(6) 0.0207(7) 0.0225(6) -0.0001(5) 0.0071(5) -0.0008(5)
C29 0.0269(7) 0.0344(8) 0.0316(7) -0.0074(6) 0.0130(6) -0.0083(6)
C34 0.0243(6) 0.0222(7) 0.0205(6) 0.0031(5) 0.0073(5) 0.0034(5)
C8 0.0252(6) 0.0229(7) 0.0249(6) -0.0006(5) 0.0105(5) 0.0001(5)
C11 0.0239(6) 0.0233(7) 0.0185(5) 0.0011(5) 0.0057(5) 0.0008(5)
C26 0.0303(6) 0.0238(7) 0.0275(6) 0.0013(5) 0.0139(5) 0.0012(5)
C23 0.0252(6) 0.0271(7) 0.0297(7) 0.0001(5) 0.0075(5) -0.0005(5)
C37 0.0405(7) 0.0218(7) 0.0318(7) -0.0019(5) 0.0173(6) 0.0039(6)
C17 0.0244(6) 0.0288(7) 0.0284(6) -0.0048(5) 0.0119(5) -0.0028(5)
C36 0.0379(7) 0.0327(8) 0.0382(8) 0.0007(6) 0.0238(6) 0.0056(6)
C14 0.0373(7) 0.0269(7) 0.0328(7) -0.0039(6) 0.0172(6) 0.0002(6)
C20 0.0290(7) 0.0307(8) 0.0315(7) 0.0064(6) 0.0121(5) 0.0035(6)
C33 0.0259(6) 0.0232(7) 0.0186(6) 0.0009(5) 0.0081(5) 0.0009(5)
C35 0.0311(7) 0.0268(7) 0.0330(7) 0.0029(6) 0.0168(6) 0.0010(5)
C41 0.0280(7) 0.0372(8) 0.0312(7) 0.0085(6) 0.0080(6) 0.0017(6)
C7 0.0236(6) 0.0225(7) 0.0222(6) 0.0011(5) 0.0049(5) 0.0005(5)
C39 0.0244(6) 0.0213(6) 0.0246(6) -0.0011(5) 0.0116(5) 0.0010(5)
C2 0.0254(6) 0.0310(8) 0.0281(7) -0.0022(6) 0.0049(5) -0.0009(5)
C6 0.0389(8) 0.0234(7) 0.0336(7) 0.0032(6) 0.0110(6) 0.0037(6)
C5 0.0336(7) 0.0281(8) 0.0251(6) 0.0015(6) 0.0057(5) 0.0018(6)
C38 0.0317(7) 0.0231(7) 0.0270(6) -0.0005(5) 0.0127(5) -0.0021(5)
C25 0.0384(7) 0.0217(7) 0.0341(7) 0.0038(6) 0.0199(6) 0.0023(6)
C1 0.0320(7) 0.0217(7) 0.0345(7) -0.0048(5) 0.0171(6) -0.0032(5)
C13 0.0333(7) 0.0351(8) 0.0349(7) -0.0019(6) 0.0202(6) 0.0038(6)
C42 0.0401(8) 0.0301(8) 0.0365(7) 0.0097(6) 0.0190(6) 0.0013(6)
C24 0.0421(8) 0.0227(7) 0.0367(7) -0.0074(6) 0.0246(6) -0.0093(6)
C12 0.0279(6) 0.0335(8) 0.0292(7) 0.0023(6) 0.0135(6) -0.0017(6)
C43 0.0336(7) 0.0286(7) 0.0383(7) -0.0016(6) 0.0204(6) -0.0068(6)
C30 0.0222(6) 0.0219(7) 0.0225(6) 0.0007(5) 0.0068(5) 0.0008(5)
C28 0.0241(6) 0.0293(7) 0.0296(7) -0.0027(5) 0.0106(5) 0.0005(5)
C22 0.0654(12) 0.0399(10) 0.0757(13) -0.0179(9) 0.0477(11) -0.0032(9)
C45 0.0435(9) 0.0275(8) 0.0567(10) -0.0135(7) 0.0153(8) -0.0006(7)

loop_
_atom_type_symbol
_atom_type_description
_atom_type_scat_dispersion_real
_atom_type_scat_dispersion_imag
_atom_type_scat_source
C C 0.0181 0.0091 'International Tables Vol C Tables 4.2.6.8 and 6.1.1.4'
H H 0.0000 0.0000 'International Tables Vol C Tables 4.2.6.8 and 6.1.1.4'
N N 0.0311 0.0180 'International Tables Vol C Tables 4.2.6.8 and 6.1.1.4'
O O 0.0492 0.0322 'International Tables Vol C Tables 4.2.6.8 and 6.1.1.4'

loop_
_geom_angle_atom_site_label_1
_geom_angle_atom_site_label_2
_geom_angle_atom_site_label_3
_geom_angle
C21 O4 H4 109.5
C37 O7 C45 117.35(12)
C40 O8 H8 109.5
C14 O3 C22 116.81(13)
C34 N3 C30 115.62(10)
C34 N3 H3A 111.4(11)
C30 N3 H3A 108.1(11)
C11 N1 C7 115.37(10)
C11 N1 H1 108.6(11)
C7 N1 H1 110.1(10)
C17 C16 C21 117.25(12)
C17 C16 C9 122.73(11)
C21 C16 C9 119.80(11)
C19 C18 C17 119.75(13)
C19 C18 H18 120.1
C17 C18 H18 120.1
C10 C9 C16 106.67(10)
C10 C9 C8 111.10(10)
C16 C9 C8 110.11(10)
C10 C9 C23 108.83(10)
C16 C9 C23 111.98(11)
C8 C9 C23 108.17(11)
O8 C40 C41 121.78(12)
O8 C40 C39 117.54(11)
C41 C40 C39 120.67(12)
C32 C46 H46B 109.5
C32 C46 H46C 109.5
H46B C46 H46C 109.5
C32 C46 H46A 109.5
H46B C46 H46A 109.5
H46C C46 H46A 109.5
C18 C19 C20 119.88(13)
C18 C19 H19 120.1
C20 C19 H19 120.1
C43 C44 C39 122.19(12)
C43 C44 H44 118.9
C39 C44 H44 118.9
O4 C21 C20 121.52(12)
O4 C21 C16 117.56(11)
C20 C21 C16 120.89(12)
C26 C27 C28 118.99(13)
C26 C27 C30 120.44(11)
C28 C27 C30 120.54(12)
C30 C31 C32 112.41(10)
C30 C31 H31A 109.1
C32 C31 H31A 109.1
C30 C31 H31B 109.1
C32 C31 H31B 109.1
H31A C31 H31B 107.9
C15 C10 C11 119.01(12)
C15 C10 C9 118.49(12)
C11 C10 C9 122.49(12)
C14 C15 C10 121.71(13)
C14 C15 H15 119.1
C10 C15 H15 119.1
C5 C4 C3 118.72(13)
C5 C4 C7 120.79(11)
C3 C4 C7 120.48(12)
O1 N2 O2 122.50(13)
O1 N2 C1 119.02(12)
O2 N2 C1 118.47(12)
O5 N4 O6 122.02(14)
O5 N4 C24 118.71(15)
O6 N4 C24 119.26(14)
C2 C3 C4 120.59(13)
C2 C3 H3 119.7
C4 C3 H3 119.7
C39 C32 C46 111.49(11)
C39 C32 C33 108.30(10)
C46 C32 C33 108.25(10)
C39 C32 C31 109.49(10)
C46 C32 C31 108.12(10)
C33 C32 C31 111.21(10)
C28 C29 C24 118.36(13)
C28 C29 H29 120.8
C24 C29 H29 120.8
C33 C34 C35 119.78(12)
C33 C34 N3 121.88(12)
C35 C34 N3 118.19(12)
C7 C8 C9 112.83(10)
C7 C8 H8A 109.0
C9 C8 H8A 109.0
C7 C8 H8B 109.0
C9 C8 H8B 109.0
H8A C8 H8B 107.8
C12 C11 C10 119.25(12)
C12 C11 N1 119.15(12)
C10 C11 N1 121.50(11)
C25 C26 C27 121.03(13)
C25 C26 H26 119.5
C27 C26 H26 119.5
C9 C23 H23B 109.5
C9 C23 H23C 109.5
H23B C23 H23C 109.5
C9 C23 H23A 109.5
H23B C23 H23A 109.5
H23C C23 H23A 109.5
O7 C37 C38 124.64(13)
O7 C37 C36 115.44(13)
C38 C37 C36 119.91(13)
C18 C17 C16 121.99(12)
C18 C17 H17 119.0
C16 C17 H17 119.0
C35 C36 C37 119.36(13)
C35 C36 H36 120.3
C37 C36 H36 120.3
O3 C14 C15 114.89(13)
O3 C14 C13 125.67(13)
C15 C14 C13 119.44(13)
C19 C20 C21 120.22(13)
C19 C20 H20 119.9
C21 C20 H20 119.9
C34 C33 C38 118.75(12)
C34 C33 C32 121.84(12)
C38 C33 C32 119.39(12)
C36 C35 C34 121.15(13)
C36 C35 H35 119.4
C34 C35 H35 119.4
C42 C41 C40 120.65(13)
C42 C41 H41 119.7
C40 C41 H41 119.7
N1 C7 C4 109.36(10)
N1 C7 C8 109.31(11)
C4 C7 C8 110.29(11)
N1 C7 H7 109.3
C4 C7 H7 109.3
C8 C7 H7 109.3
C44 C39 C40 117.19(12)
C44 C39 C32 123.30(11)
C40 C39 C32 119.45(11)
C3 C2 C1 118.85(12)
C3 C2 H2 120.6
C1 C2 H2 120.6
C1 C6 C5 117.82(13)
C1 C6 H6 121.1
C5 C6 H6 121.1
C6 C5 C4 121.74(12)
C6 C5 H5 119.1
C4 C5 H5 119.1
C37 C38 C33 121.03(13)
C37 C38 H38 119.5
C33 C38 H38 119.5
C24 C25 C26 118.02(13)
C24 C25 H25 121.0
C26 C25 H25 121.0
C2 C1 C6 122.28(13)
C2 C1 N2 118.89(12)
C6 C1 N2 118.83(13)
C14 C13 C12 119.04(13)
C14 C13 H13 120.5
C12 C13 H13 120.5
C43 C42 C41 119.90(14)
C43 C42 H42 120.0
C41 C42 H42 120.0
C29 C24 C25 122.59(13)
C29 C24 N4 118.54(13)
C25 C24 N4 118.85(14)
C11 C12 C13 121.51(13)
C11 C12 H12 119.2
C13 C12 H12 119.2
C42 C43 C44 119.37(13)
C42 C43 H43 120.3
C44 C43 H43 120.3
N3 C30 C27 108.84(10)
N3 C30 C31 109.23(10)
C27 C30 C31 110.88(10)
N3 C30 H30 109.3
C27 C30 H30 109.3
C31 C30 H30 109.3
C29 C28 C27 120.98(13)
C29 C28 H28 119.5
C27 C28 H28 119.5
O3 C22 H22B 109.5
O3 C22 H22A 109.5
H22B C22 H22A 109.5
O3 C22 H22C 109.5
H22B C22 H22C 109.5
H22A C22 H22C 109.5
O7 C45 H45A 109.5
O7 C45 H45B 109.5
H45A C45 H45B 109.5
O7 C45 H45C 109.5
H45A C45 H45C 109.5
H45B C45 H45C 109.5

loop_
_geom_bond_atom_site_label_1
_geom_bond_atom_site_label_2
_geom_bond_distance
O4 C21 1.3606(16)
O4 H4 0.8200
O7 C37 1.3792(18)
O7 C45 1.422(2)
O8 C40 1.3596(16)
O8 H8 0.8200
O2 N2 1.2238(17)
O3 C14 1.3825(18)
O3 C22 1.412(2)
O1 N2 1.2207(18)
N3 C34 1.4218(18)
N3 C30 1.4744(16)
N3 H3A 0.93(2)
N1 C11 1.4318(17)
N1 C7 1.4739(17)
N1 H1 0.909(18)
C16 C17 1.3915(18)
C16 C21 1.4117(18)
C16 C9 1.5363(18)
O6 N4 1.219(2)
C18 C19 1.382(2)
C18 C17 1.391(2)
C18 H18 0.9300
C9 C10 1.5342(18)
C9 C8 1.5408(18)
C9 C23 1.5427(17)
C40 C41 1.390(2)
C40 C39 1.4070(18)
C46 C32 1.5406(17)
C46 H46B 0.9600
C46 H46C 0.9600
C46 H46A 0.9600
C19 C20 1.387(2)
C19 H19 0.9300
C44 C43 1.393(2)
C44 C39 1.3943(18)
C44 H44 0.9300
O5 N4 1.212(2)
C21 C20 1.391(2)
C27 C26 1.3920(19)
C27 C28 1.3961(19)
C27 C30 1.5157(18)
C31 C30 1.5308(18)
C31 C32 1.5473(18)
C31 H31A 0.9700
C31 H31B 0.9700
C10 C15 1.3888(19)
C10 C11 1.3957(18)
C15 C14 1.386(2)
C15 H15 0.9300
C4 C5 1.3867(19)
C4 C3 1.4013(19)
C4 C7 1.5156(18)
N2 C1 1.4625(18)
N4 C24 1.4646(19)
C3 C2 1.381(2)
C3 H3 0.9300
C32 C39 1.5366(18)
C32 C33 1.5406(18)
C29 C28 1.381(2)
C29 C24 1.382(2)
C29 H29 0.9300
C34 C33 1.3918(19)
C34 C35 1.3962(19)
C8 C7 1.5329(18)
C8 H8A 0.9700
C8 H8B 0.9700
C11 C12 1.3892(19)
C26 C25 1.388(2)
C26 H26 0.9300
C23 H23B 0.9600
C23 H23C 0.9600
C23 H23A 0.9600
C37 C38 1.385(2)
C37 C36 1.392(2)
C17 H17 0.9300
C36 C35 1.381(2)
C36 H36 0.9300
C14 C13 1.391(2)
C20 H20 0.9300
C33 C38 1.402(2)
C35 H35 0.9300
C41 C42 1.383(2)
C41 H41 0.9300
C7 H7 0.9800
C2 C1 1.384(2)
C2 H2 0.9300
C6 C1 1.384(2)
C6 C5 1.386(2)
C6 H6 0.9300
C5 H5 0.9300
C38 H38 0.9300
C25 C24 1.384(2)
C25 H25 0.9300
C13 C12 1.393(2)
C13 H13 0.9300
C42 C43 1.381(2)
C42 H42 0.9300
C12 H12 0.9300
C43 H43 0.9300
C30 H30 0.9800
C28 H28 0.9300
C22 H22B 0.9600
C22 H22A 0.9600
C22 H22C 0.9600
C45 H45A 0.9600
C45 H45B 0.9600
C45 H45C 0.9600

loop_
_geom_hbond_atom_site_label_D
_geom_hbond_atom_site_label_H
_geom_hbond_atom_site_label_A
_geom_hbond_distance_DH
_geom_hbond_distance_HA
_geom_hbond_distance_DA
_geom_hbond_angle_DHA
_geom_hbond_site_symmetry_A
O4 H4 N3 0.82 2.03 2.8440(14) 171.2 1_655
O8 H8 N1 0.82 2.01 2.8164(14) 169.9 1_455

loop_
_geom_torsion_atom_site_label_1
_geom_torsion_atom_site_label_2
_geom_torsion_atom_site_label_3
_geom_torsion_atom_site_label_4
_geom_torsion
C17 C16 C9 C10 -114.07(13)
C21 C16 C9 C10 60.38(15)
C17 C16 C9 C8 125.28(13)
C21 C16 C9 C8 -60.28(15)
C17 C16 C9 C23 4.89(18)
C21 C16 C9 C23 179.34(11)
C17 C18 C19 C20 -0.7(2)
C17 C16 C21 O4 177.02(12)
C9 C16 C21 O4 2.27(18)
C17 C16 C21 C20 -0.93(19)
C9 C16 C21 C20 -175.68(12)
C16 C9 C10 C15 50.62(15)
C8 C9 C10 C15 170.63(11)
C23 C9 C10 C15 -70.37(15)
C16 C9 C10 C11 -128.64(12)
C8 C9 C10 C11 -8.62(16)
C23 C9 C10 C11 110.37(13)
C11 C10 C15 C14 1.5(2)
C9 C10 C15 C14 -177.76(12)
C5 C4 C3 C2 0.5(2)
C7 C4 C3 C2 -178.23(13)
C30 C31 C32 C39 -158.60(10)
C30 C31 C32 C46 79.74(13)
C30 C31 C32 C33 -38.96(13)
C30 N3 C34 C33 25.20(17)
C30 N3 C34 C35 -159.23(11)
C10 C9 C8 C7 37.76(14)
C16 C9 C8 C7 155.71(10)
C23 C9 C8 C7 -81.64(13)
C15 C10 C11 C12 -2.30(18)
C9 C10 C11 C12 176.95(12)
C15 C10 C11 N1 -178.66(11)
C9 C10 C11 N1 0.59(18)
C7 N1 C11 C12 160.60(12)
C7 N1 C11 C10 -23.04(16)
C28 C27 C26 C25 1.2(2)
C30 C27 C26 C25 -176.94(11)
C45 O7 C37 C38 -10.6(2)
C45 O7 C37 C36 170.81(14)
C19 C18 C17 C16 1.2(2)
C21 C16 C17 C18 -0.34(19)
C9 C16 C17 C18 174.24(12)
O7 C37 C36 C35 178.83(13)
C38 C37 C36 C35 0.2(2)
C22 O3 C14 C15 -175.38(15)
C22 O3 C14 C13 4.8(2)
C10 C15 C14 O3 -179.80(13)
C10 C15 C14 C13 0.1(2)
C18 C19 C20 C21 -0.5(2)
O4 C21 C20 C19 -176.50(12)
C16 C21 C20 C19 1.4(2)
C35 C34 C33 C38 1.38(18)
N3 C34 C33 C38 176.87(11)
C35 C34 C33 C32 -179.68(11)
N3 C34 C33 C32 -4.18(18)
C39 C32 C33 C34 131.99(12)
C46 C32 C33 C34 -106.99(13)
C31 C32 C33 C34 11.63(16)
C39 C32 C33 C38 -49.08(15)
C46 C32 C33 C38 71.94(15)
C31 C32 C33 C38 -169.43(11)
C37 C36 C35 C34 0.0(2)
C33 C34 C35 C36 -0.8(2)
N3 C34 C35 C36 -176.43(13)
O8 C40 C41 C42 177.52(13)
C39 C40 C41 C42 -1.5(2)
C11 N1 C7 C4 172.27(10)
C11 N1 C7 C8 51.44(14)
C5 C4 C7 N1 118.63(14)
C3 C4 C7 N1 -62.70(16)
C5 C4 C7 C8 -121.14(14)
C3 C4 C7 C8 57.53(16)
C9 C8 C7 N1 -59.73(13)
C9 C8 C7 C4 -179.99(10)
C43 C44 C39 C40 0.7(2)
C43 C44 C39 C32 -176.53(12)
O8 C40 C39 C44 -178.54(12)
C41 C40 C39 C44 0.5(2)
O8 C40 C39 C32 -1.19(18)
C41 C40 C39 C32 177.88(13)
C46 C32 C39 C44 -1.96(18)
C33 C32 C39 C44 117.02(13)
C31 C32 C39 C44 -121.56(13)
C46 C32 C39 C40 -179.15(12)
C33 C32 C39 C40 -60.16(15)
C31 C32 C39 C40 61.25(15)
C4 C3 C2 C1 -0.4(2)
C1 C6 C5 C4 0.8(2)
C3 C4 C5 C6 -0.7(2)
C7 C4 C5 C6 178.02(13)
O7 C37 C38 C33 -178.06(13)
C36 C37 C38 C33 0.4(2)
C34 C33 C38 C37 -1.22(19)
C32 C33 C38 C37 179.81(12)
C27 C26 C25 C24 -0.5(2)
C3 C2 C1 C6 0.5(2)
C3 C2 C1 N2 -178.62(13)
C5 C6 C1 C2 -0.7(2)
C5 C6 C1 N2 178.44(13)
O1 N2 C1 C2 -178.54(14)
O2 N2 C1 C2 2.33(19)
O1 N2 C1 C6 2.3(2)
O2 N2 C1 C6 -176.79(13)
O3 C14 C13 C12 179.00(14)
C15 C14 C13 C12 -0.9(2)
C40 C41 C42 C43 1.2(2)
C28 C29 C24 C25 1.7(2)
C28 C29 C24 N4 -176.53(12)
C26 C25 C24 C29 -1.0(2)
C26 C25 C24 N4 177.21(12)
O5 N4 C24 C29 -4.1(2)
O6 N4 C24 C29 175.35(14)
O5 N4 C24 C25 177.66(14)
O6 N4 C24 C25 -2.9(2)
C10 C11 C12 C13 1.6(2)
N1 C11 C12 C13 178.00(12)
C14 C13 C12 C11 0.0(2)
C41 C42 C43 C44 0.0(2)
C39 C44 C43 C42 -1.0(2)
C34 N3 C30 C27 -173.12(10)
C34 N3 C30 C31 -51.93(14)
C26 C27 C30 N3 -130.73(12)
C28 C27 C30 N3 51.13(15)
C26 C27 C30 C31 109.09(13)
C28 C27 C30 C31 -69.04(15)
C32 C31 C30 N3 59.49(13)
C32 C31 C30 C27 179.44(10)
C24 C29 C28 C27 -0.9(2)
C26 C27 C28 C29 -0.5(2)
C30 C27 C28 C29 177.65(12)
